data_4517495
loop_
_publ_author_name
'Zhuo, Junming'
'Zhang, Yong'
'Li, Zijian'
'Li, Chao'

_publ_section_title
;
 Nickel-Catalyzed Direct Acylation of Aryl and Alkyl Bromides with
 Acylimidazoles
;
_journal_issue 6
_journal_name_full 'ACS Catalysis'
_journal_page_first 3895
_journal_page_last 3903
_journal_paper_doi 10.1021/acscatal.0c00246
_journal_volume 10
_journal_year 2020
_chemical_absolute_configuration unk
_chemical_formula_moiety 'C27 H34 O3'
_chemical_formula_sum 'C27 H34 O3'
_chemical_formula_weight 406.54
_space_group_crystal_system orthorhombic
_space_group_IT_number 19
_space_group_name_Hall 'P 2ac 2ab'
_space_group_name_H-M_alt 'P 21 21 21'
_atom_sites_solution_hydrogens geom
_atom_sites_solution_primary dual
_audit_creation_date 2019-04-19
_audit_creation_method
;
Olex2 1.2
(compiled 2018.05.29 svn.r3508 for OlexSys, GUI svn.r5506)
;
_cell_angle_alpha 90
_cell_angle_beta 90
_cell_angle_gamma 90
_cell_formula_units_Z 4
_cell_length_a 7.4470(2)
_cell_length_b 14.6245(4)
_cell_length_c 19.8929(5)
_cell_measurement_reflns_used 7318
_cell_measurement_temperature 179.99(10)
_cell_measurement_theta_max 29.2080
_cell_measurement_theta_min 2.4690
_cell_volume 2166.51(10)
_computing_molecular_graphics 'Olex2 (Dolomanov et al., 2009)'
_computing_publication_material 'Olex2 (Dolomanov et al., 2009)'
_computing_structure_refinement 'SHELXL-2014/7 (Sheldrick, 2014)'
_diffrn_ambient_environment N~2~
_diffrn_ambient_temperature 179.99(10)
_diffrn_detector 'CCD plate'
_diffrn_measured_fraction_theta_full 1.000
_diffrn_measured_fraction_theta_max 0.999
_diffrn_measurement_device 'four-circle diffractometer'
_diffrn_measurement_device_type 'XtaLAB AFC12 (RINC): Kappa single'
_diffrn_radiation_monochromator graphite
_diffrn_radiation_probe x-ray
_diffrn_radiation_type 'Mo K\a'
_diffrn_radiation_wavelength 0.71073
_diffrn_reflns_av_R_equivalents 0.0233
_diffrn_reflns_av_unetI/netI 0.0271
_diffrn_reflns_Laue_measured_fraction_full 1.000
_diffrn_reflns_Laue_measured_fraction_max 0.999
_diffrn_reflns_limit_h_max 9
_diffrn_reflns_limit_h_min -9
_diffrn_reflns_limit_k_max 18
_diffrn_reflns_limit_k_min -18
_diffrn_reflns_limit_l_max 25
_diffrn_reflns_limit_l_min -25
_diffrn_reflns_number 15686
_diffrn_reflns_point_group_measured_fraction_full 0.996
_diffrn_reflns_point_group_measured_fraction_max 0.988
_diffrn_reflns_theta_full 25.242
_diffrn_reflns_theta_max 27.482
_diffrn_reflns_theta_min 2.047
_diffrn_source 'fine-focus sealed X-ray tube'
_diffrn_source_type 'Enhance (Mo) X-ray Source'
_exptl_absorpt_coefficient_mu 0.079
_exptl_absorpt_correction_T_max 1.00000
_exptl_absorpt_correction_T_min 0.58878
_exptl_absorpt_correction_type multi-scan
_exptl_absorpt_process_details
;
CrysAlisPro 1.171.39.29a (Rigaku Oxford Diffraction, 2015)
Empirical absorption correction using spherical harmonics,
 implemented in SCALE3 ABSPACK scaling algorithm.
;
_exptl_crystal_colour colorless
_exptl_crystal_density_diffrn 1.246
_exptl_crystal_description block
_exptl_crystal_F_000 880
_exptl_crystal_size_max 0.46
_exptl_crystal_size_mid 0.23
_exptl_crystal_size_min 0.18
_refine_diff_density_max 0.232
_refine_diff_density_min -0.159
_refine_diff_density_rms 0.035
_refine_ls_abs_structure_details
;
 Flack x determined using 1772 quotients [(I+)-(I-)]/[(I+)+(I-)]
 (Parsons, Flack and Wagner, Acta Cryst. B69 (2013) 249-259).
;
_refine_ls_abs_structure_Flack -0.5(4)
_refine_ls_extinction_method none
_refine_ls_goodness_of_fit_ref 1.031
_refine_ls_hydrogen_treatment constr
_refine_ls_matrix_type full
_refine_ls_number_parameters 274
_refine_ls_number_reflns 4910
_refine_ls_number_restraints 0
_refine_ls_restrained_S_all 1.031
_refine_ls_R_factor_all 0.0405
_refine_ls_R_factor_gt 0.0358
_refine_ls_shift/su_max 0.000
_refine_ls_shift/su_mean 0.000
_refine_ls_structure_factor_coef Fsqd
_refine_ls_weighting_details 'w=1/[\s^2^(Fo^2^)+(0.0554P)^2^+0.2269P] where P=(Fo^2^+2Fc^2^)/3'
_refine_ls_weighting_scheme calc
_refine_ls_wR_factor_gt 0.0908
_refine_ls_wR_factor_ref 0.0945
_reflns_Friedel_coverage 0.736
_reflns_Friedel_fraction_full 0.992
_reflns_Friedel_fraction_max 0.974
_reflns_number_gt 4491
_reflns_number_total 4910
_reflns_threshold_expression 'I > 2\s(I)'
_cod_data_source_file cs0c00246_si_002.cif
_cod_data_source_block 3
_cod_depositor_comments
;Adding full bibliography for 4517495--4517497.cif.

 Adding full bibliography for 4517495--4517497.cif.
;
_cod_database_code 4517495
_shelx_shelxl_version_number 2014/7
_shelx_space_group_comment
;
The symmetry employed for this shelxl refinement is uniquely defined
by the following loop, which should always be used as a source of
symmetry information in preference to the above space-group names.
They are only intended as comments.
;
_olex2_refinement_description
;
1. Others
 Fixed Uiso: H1A(0.065) H1B(0.065) H1C(0.065) H3(0.033) H4(0.032) H6(0.031)
 H7(0.031) H9(0.03) H10A(0.039) H10B(0.039) H11A(0.038) H11B(0.038) H12(0.026)
 H14A(0.042) H14B(0.042) H14C(0.042) H15A(0.03) H15B(0.03) H16A(0.03)
 H16B(0.03) H17(0.024) H18(0.026) H19A(0.032) H19B(0.032) H20A(0.033)
 H20B(0.033) H23A(0.041) H23B(0.041) H23C(0.041) H24A(0.032) H24B(0.032)
 H25A(0.037) H25B(0.037) H27(0.032)
 Fixed X: H1A(1.0431) H1B(1.1644) H1C(1.1445) H3(0.6606) H4(0.4275) H6(0.6616)
 H7(0.9001) H9(0.3799) H10A(0.0808) H10B(0.0511) H11A(0.0154) H11B(0.0101)
 H12(0.314) H14A(0.204) H14B(0.3363) H14C(0.4037) H15A(0.6143) H15B(0.6521)
 H16A(0.7283) H16B(0.5846) H17(0.5158) H18(0.2365) H19A(0.0451) H19B(0.211)
 H20A(0.1254) H20B(0.1253) H23A(0.3401) H23B(0.4632) H23C(0.544) H24A(0.7779)
 H24B(0.7367) H25A(0.7035) H25B(0.8491) H27(0.3468)
 Fixed Y: H1A(0.0841) H1B(0.11) H1C(0.1781) H3(0.2573) H4(0.3193) H6(0.2399)
 H7(0.1795) H9(0.2459) H10A(0.231) H10B(0.3317) H11A(0.2794) H11B(0.382)
 H12(0.2814) H14A(0.4722) H14B(0.5145) H14C(0.4923) H15A(0.3128) H15B(0.3986)
 H16A(0.4282) H16B(0.4978) H17(0.347) H18(0.4623) H19A(0.3581) H19B(0.3001)
 H20A(0.3902) H20B(0.4785) H23A(0.5758) H23B(0.6077) H23C(0.5961) H24A(0.4974)
 H24B(0.4015) H25A(0.5705) H25B(0.4959) H27(0.4057)
 Fixed Z: H1A(0.8753) H1B(0.9369) H1C(0.8765) H3(0.9754) H4(0.915) H6(0.7432)
 H7(0.8032) H9(0.7024) H10A(0.7072) H10B(0.7331) H11A(0.6039) H11B(0.6286)
 H12(0.5871) H14A(0.6976) H14B(0.6448) H14C(0.7177) H15A(0.6279) H15B(0.6732)
 H16A(0.5589) H16B(0.5852) H17(0.5005) H18(0.5469) H19A(0.4923) H19B(0.4687)
 H20A(0.3787) H20B(0.4234) H23A(0.4863) H23B(0.4268) H23C(0.499) H24A(0.4572)
 H24B(0.4256) H25A(0.3571) H25B(0.3416) H27(0.3015)
;
_olex2_submission_special_instructions 'No special instructions were received'

loop_
_space_group_symop_operation_xyz
'x, y, z'
'-x+1/2, -y, z+1/2'
'-x, y+1/2, -z+1/2'
'x+1/2, -y+1/2, -z'

loop_
_atom_site_label
_atom_site_type_symbol
_atom_site_fract_x
_atom_site_fract_y
_atom_site_fract_z
_atom_site_U_iso_or_equiv
_atom_site_adp_type
_atom_site_occupancy
_atom_site_site_symmetry_order
_atom_site_calc_flag
_atom_site_refinement_flags_posn
_atom_site_refinement_flags_adp
_atom_site_refinement_flags_occupancy
_atom_site_disorder_assembly
_atom_site_disorder_group
O1 O 0.9326(2) 0.17489(10) 0.93570(7) 0.0352(4) Uani 1 1 d . . . . .
O2 O 0.2613(2) 0.37806(12) 0.81747(7) 0.0476(4) Uani 1 1 d . . . . .
O3 O 0.6406(2) 0.45503(14) 0.24620(7) 0.0523(5) Uani 1 1 d . . . . .
C1 C 1.0835(3) 0.13335(17) 0.90345(12) 0.0435(6) Uani 1 1 d . . . . .
H1A H 1.0431 0.0841 0.8753 0.065 Uiso 1 1 calc R U . . .
H1B H 1.1644 0.1100 0.9369 0.065 Uiso 1 1 calc R U . . .
H1C H 1.1445 0.1781 0.8765 0.065 Uiso 1 1 calc R U . . .
C2 C 0.8031(3) 0.21112(13) 0.89554(9) 0.0256(4) Uani 1 1 d . . . . .
C3 C 0.6610(3) 0.25382(13) 0.92877(9) 0.0276(4) Uani 1 1 d . . . . .
H3 H 0.6606 0.2573 0.9754 0.033 Uiso 1 1 calc R U . . .
C4 C 0.5215(3) 0.29079(13) 0.89245(9) 0.0263(4) Uani 1 1 d . . . . .
H4 H 0.4275 0.3193 0.9150 0.032 Uiso 1 1 calc R U . . .
C5 C 0.5186(3) 0.28620(12) 0.82182(9) 0.0241(4) Uani 1 1 d . . . . .
C6 C 0.6614(3) 0.24376(13) 0.78986(9) 0.0261(4) Uani 1 1 d . . . . .
H6 H 0.6616 0.2399 0.7432 0.031 Uiso 1 1 calc R U . . .
C7 C 0.8046(3) 0.20678(13) 0.82572(9) 0.0262(4) Uani 1 1 d . . . . .
H7 H 0.9001 0.1795 0.8032 0.031 Uiso 1 1 calc R U . . .
C8 C 0.3616(3) 0.32758(14) 0.78642(9) 0.0289(4) Uani 1 1 d . . . . .
C9 C 0.3221(3) 0.30437(12) 0.71305(9) 0.0254(4) Uani 1 1 d . . . . .
H9 H 0.3799 0.2459 0.7024 0.030 Uiso 1 1 calc R U . . .
C10 C 0.1172(3) 0.29423(15) 0.70138(10) 0.0327(4) Uani 1 1 d . . . . .
H10A H 0.0808 0.2310 0.7072 0.039 Uiso 1 1 calc R U . . .
H10B H 0.0511 0.3317 0.7331 0.039 Uiso 1 1 calc R U . . .
C11 C 0.0799(3) 0.32598(15) 0.62890(10) 0.0313(4) Uani 1 1 d . . . . .
H11A H 0.0154 0.2794 0.6039 0.038 Uiso 1 1 calc R U . . .
H11B H 0.0101 0.3820 0.6286 0.038 Uiso 1 1 calc R U . . .
C12 C 0.2666(2) 0.34173(12) 0.59910(8) 0.0219(4) Uani 1 1 d . . . . .
H12 H 0.3140 0.2814 0.5871 0.026 Uiso 1 1 calc R U . . .
C13 C 0.3800(2) 0.37631(12) 0.65903(8) 0.0210(4) Uani 1 1 d . . . . .
C14 C 0.3259(3) 0.47291(13) 0.68195(9) 0.0278(4) Uani 1 1 d . . . . .
H14A H 0.2040 0.4722 0.6976 0.042 Uiso 1 1 calc R U . . .
H14B H 0.3363 0.5145 0.6448 0.042 Uiso 1 1 calc R U . . .
H14C H 0.4037 0.4923 0.7177 0.042 Uiso 1 1 calc R U . . .
C15 C 0.5776(2) 0.37522(13) 0.63709(9) 0.0252(4) Uani 1 1 d . . . . .
H15A H 0.6143 0.3128 0.6279 0.030 Uiso 1 1 calc R U . . .
H15B H 0.6521 0.3986 0.6732 0.030 Uiso 1 1 calc R U . . .
C16 C 0.6046(2) 0.43414(14) 0.57363(8) 0.0251(4) Uani 1 1 d . . . . .
H16A H 0.7283 0.4282 0.5589 0.030 Uiso 1 1 calc R U . . .
H16B H 0.5846 0.4978 0.5852 0.030 Uiso 1 1 calc R U . . .
C17 C 0.4799(2) 0.40855(12) 0.51461(8) 0.0198(3) Uani 1 1 d . . . . .
H17 H 0.5158 0.3470 0.5005 0.024 Uiso 1 1 calc R U . . .
C18 C 0.2813(2) 0.40099(12) 0.53636(8) 0.0214(4) Uani 1 1 d . . . . .
H18 H 0.2365 0.4623 0.5469 0.026 Uiso 1 1 calc R U . . .
C19 C 0.1700(3) 0.36163(13) 0.47871(9) 0.0270(4) Uani 1 1 d . . . . .
H19A H 0.0451 0.3581 0.4923 0.032 Uiso 1 1 calc R U . . .
H19B H 0.2110 0.3001 0.4687 0.032 Uiso 1 1 calc R U . . .
C20 C 0.1858(3) 0.42072(14) 0.41562(9) 0.0278(4) Uani 1 1 d . . . . .
H20A H 0.1254 0.3902 0.3787 0.033 Uiso 1 1 calc R U . . .
H20B H 0.1253 0.4785 0.4234 0.033 Uiso 1 1 calc R U . . .
C21 C 0.3780(2) 0.43908(12) 0.39606(8) 0.0219(4) Uani 1 1 d . . . . .
C22 C 0.5044(2) 0.47146(12) 0.45145(8) 0.0210(4) Uani 1 1 d . . . . .
C23 C 0.4586(3) 0.57231(12) 0.46739(10) 0.0273(4) Uani 1 1 d . . . . .
H23A H 0.3401 0.5758 0.4863 0.041 Uiso 1 1 calc R U . . .
H23B H 0.4632 0.6077 0.4268 0.041 Uiso 1 1 calc R U . . .
H23C H 0.5440 0.5961 0.4990 0.041 Uiso 1 1 calc R U . . .
C24 C 0.7002(3) 0.46514(14) 0.42607(9) 0.0270(4) Uani 1 1 d . . . . .
H24A H 0.7779 0.4974 0.4572 0.032 Uiso 1 1 calc R U . . .
H24B H 0.7367 0.4015 0.4256 0.032 Uiso 1 1 calc R U . . .
C25 C 0.7258(3) 0.50518(15) 0.35573(9) 0.0305(4) Uani 1 1 d . . . . .
H25A H 0.7035 0.5705 0.3571 0.037 Uiso 1 1 calc R U . . .
H25B H 0.8491 0.4959 0.3416 0.037 Uiso 1 1 calc R U . . .
C26 C 0.6019(3) 0.46171(14) 0.30572(9) 0.0305(4) Uani 1 1 d . . . . .
C27 C 0.4277(3) 0.43160(13) 0.33163(9) 0.0267(4) Uani 1 1 d . . . . .
H27 H 0.3468 0.4057 0.3015 0.032 Uiso 1 1 calc R U . . .

loop_
_atom_site_aniso_label
_atom_site_aniso_U_11
_atom_site_aniso_U_22
_atom_site_aniso_U_33
_atom_site_aniso_U_23
_atom_site_aniso_U_13
_atom_site_aniso_U_12
O1 0.0368(8) 0.0450(8) 0.0240(7) -0.0038(6) -0.0063(6) 0.0104(7)
O2 0.0601(11) 0.0576(10) 0.0251(7) -0.0027(7) 0.0031(7) 0.0327(9)
O3 0.0562(10) 0.0786(13) 0.0221(7) -0.0064(8) 0.0074(7) -0.0169(10)
C1 0.0390(12) 0.0558(14) 0.0359(11) -0.0102(10) -0.0101(10) 0.0163(11)
C2 0.0312(10) 0.0236(9) 0.0219(8) -0.0005(7) -0.0024(7) -0.0039(8)
C3 0.0376(11) 0.0292(9) 0.0161(8) -0.0018(7) 0.0037(7) -0.0017(8)
C4 0.0343(10) 0.0251(9) 0.0195(8) -0.0011(7) 0.0062(7) -0.0002(8)
C5 0.0310(10) 0.0223(8) 0.0190(8) 0.0012(7) 0.0022(7) -0.0002(8)
C6 0.0337(11) 0.0285(9) 0.0160(8) 0.0006(7) 0.0040(7) 0.0011(8)
C7 0.0277(9) 0.0284(9) 0.0226(8) -0.0002(7) 0.0054(7) 0.0016(8)
C8 0.0379(11) 0.0275(9) 0.0211(9) 0.0030(7) 0.0047(8) 0.0061(9)
C9 0.0311(10) 0.0231(9) 0.0219(8) 0.0015(7) 0.0015(7) 0.0045(8)
C10 0.0332(11) 0.0362(10) 0.0289(10) 0.0041(8) 0.0064(8) -0.0033(9)
C11 0.0250(10) 0.0403(11) 0.0287(10) 0.0040(9) 0.0012(8) -0.0049(9)
C12 0.0220(9) 0.0235(8) 0.0204(8) 0.0007(7) -0.0016(7) -0.0004(7)
C13 0.0222(9) 0.0242(9) 0.0164(7) 0.0008(6) -0.0001(7) 0.0022(7)
C14 0.0346(10) 0.0252(9) 0.0236(9) -0.0028(7) -0.0001(8) 0.0030(8)
C15 0.0233(9) 0.0346(10) 0.0177(8) 0.0011(7) -0.0026(7) 0.0028(8)
C16 0.0194(9) 0.0363(10) 0.0195(8) 0.0022(7) -0.0023(7) -0.0036(8)
C17 0.0202(8) 0.0218(8) 0.0174(8) -0.0007(6) -0.0019(6) 0.0014(7)
C18 0.0203(8) 0.0234(8) 0.0204(8) 0.0009(7) -0.0017(7) 0.0000(7)
C19 0.0212(9) 0.0349(10) 0.0249(9) 0.0014(8) -0.0040(7) -0.0055(8)
C20 0.0234(9) 0.0377(11) 0.0224(9) 0.0024(8) -0.0074(7) -0.0013(8)
C21 0.0247(9) 0.0191(8) 0.0219(8) 0.0022(7) -0.0054(7) 0.0008(7)
C22 0.0225(9) 0.0232(9) 0.0173(8) 0.0001(7) -0.0018(6) -0.0007(7)
C23 0.0317(10) 0.0247(9) 0.0256(9) 0.0004(7) -0.0032(7) -0.0005(8)
C24 0.0226(9) 0.0366(10) 0.0217(8) 0.0018(8) -0.0007(7) -0.0019(8)
C25 0.0294(10) 0.0385(11) 0.0236(9) 0.0039(8) 0.0032(8) -0.0045(8)
C26 0.0369(11) 0.0319(10) 0.0228(9) 0.0020(8) -0.0008(8) -0.0008(9)
C27 0.0339(10) 0.0258(9) 0.0205(8) -0.0008(7) -0.0058(7) -0.0009(8)

loop_
_atom_type_symbol
_atom_type_description
_atom_type_scat_dispersion_real
_atom_type_scat_dispersion_imag
_atom_type_scat_source
C C 0.0033 0.0016 'International Tables Vol C Tables 4.2.6.8 and 6.1.1.4'
H H 0.0000 0.0000 'International Tables Vol C Tables 4.2.6.8 and 6.1.1.4'
O O 0.0106 0.0060 'International Tables Vol C Tables 4.2.6.8 and 6.1.1.4'

loop_
_geom_angle_atom_site_label_1
_geom_angle_atom_site_label_2
_geom_angle_atom_site_label_3
_geom_angle
_geom_angle_site_symmetry_1
_geom_angle_site_symmetry_3
_geom_angle_publ_flag
C2 O1 C1 117.35(15) . . ?
O1 C1 H1A 109.5 . . ?
O1 C1 H1B 109.5 . . ?
O1 C1 H1C 109.5 . . ?
H1A C1 H1B 109.5 . . ?
H1A C1 H1C 109.5 . . ?
H1B C1 H1C 109.5 . . ?
O1 C2 C3 115.71(15) . . ?
O1 C2 C7 124.29(17) . . ?
C7 C2 C3 120.00(18) . . ?
C2 C3 H3 120.0 . . ?
C4 C3 C2 119.98(16) . . ?
C4 C3 H3 120.0 . . ?
C3 C4 H4 119.4 . . ?
C3 C4 C5 121.15(17) . . ?
C5 C4 H4 119.4 . . ?
C4 C5 C8 117.63(16) . . ?
C6 C5 C4 117.87(17) . . ?
C6 C5 C8 124.49(16) . . ?
C5 C6 H6 119.1 . . ?
C5 C6 C7 121.79(16) . . ?
C7 C6 H6 119.1 . . ?
C2 C7 C6 119.20(17) . . ?
C2 C7 H7 120.4 . . ?
C6 C7 H7 120.4 . . ?
O2 C8 C5 119.11(17) . . ?
O2 C8 C9 120.09(18) . . ?
C5 C8 C9 120.76(16) . . ?
C8 C9 H9 108.4 . . ?
C8 C9 C10 110.72(16) . . ?
C8 C9 C13 116.99(15) . . ?
C10 C9 H9 108.4 . . ?
C10 C9 C13 103.46(15) . . ?
C13 C9 H9 108.4 . . ?
C9 C10 H10A 110.4 . . ?
C9 C10 H10B 110.4 . . ?
H10A C10 H10B 108.6 . . ?
C11 C10 C9 106.79(16) . . ?
C11 C10 H10A 110.4 . . ?
C11 C10 H10B 110.4 . . ?
C10 C11 H11A 110.9 . . ?
C10 C11 H11B 110.9 . . ?
H11A C11 H11B 108.9 . . ?
C12 C11 C10 104.14(15) . . ?
C12 C11 H11A 110.9 . . ?
C12 C11 H11B 110.9 . . ?
C11 C12 H12 106.6 . . ?
C11 C12 C13 104.30(14) . . ?
C13 C12 H12 106.6 . . ?
C18 C12 C11 117.95(15) . . ?
C18 C12 H12 106.6 . . ?
C18 C12 C13 113.98(15) . . ?
C12 C13 C9 99.16(14) . . ?
C14 C13 C9 109.99(14) . . ?
C14 C13 C12 112.70(15) . . ?
C15 C13 C9 116.91(15) . . ?
C15 C13 C12 107.51(13) . . ?
C15 C13 C14 110.17(16) . . ?
C13 C14 H14A 109.5 . . ?
C13 C14 H14B 109.5 . . ?
C13 C14 H14C 109.5 . . ?
H14A C14 H14B 109.5 . . ?
H14A C14 H14C 109.5 . . ?
H14B C14 H14C 109.5 . . ?
C13 C15 H15A 109.5 . . ?
C13 C15 H15B 109.5 . . ?
C13 C15 C16 110.63(14) . . ?
H15A C15 H15B 108.1 . . ?
C16 C15 H15A 109.5 . . ?
C16 C15 H15B 109.5 . . ?
C15 C16 H16A 108.7 . . ?
C15 C16 H16B 108.7 . . ?
C15 C16 C17 114.12(15) . . ?
H16A C16 H16B 107.6 . . ?
C17 C16 H16A 108.7 . . ?
C17 C16 H16B 108.7 . . ?
C16 C17 H17 106.1 . . ?
C16 C17 C18 112.37(14) . . ?
C16 C17 C22 113.40(14) . . ?
C18 C17 H17 106.1 . . ?
C18 C17 C22 112.21(14) . . ?
C22 C17 H17 106.1 . . ?
C12 C18 C17 109.83(14) . . ?
C12 C18 H18 108.7 . . ?
C12 C18 C19 111.20(15) . . ?
C17 C18 H18 108.7 . . ?
C19 C18 C17 109.65(14) . . ?
C19 C18 H18 108.7 . . ?
C18 C19 H19A 109.4 . . ?
C18 C19 H19B 109.4 . . ?
C18 C19 C20 111.20(15) . . ?
H19A C19 H19B 108.0 . . ?
C20 C19 H19A 109.4 . . ?
C20 C19 H19B 109.4 . . ?
C19 C20 H20A 109.1 . . ?
C19 C20 H20B 109.1 . . ?
H20A C20 H20B 107.8 . . ?
C21 C20 C19 112.69(15) . . ?
C21 C20 H20A 109.1 . . ?
C21 C20 H20B 109.1 . . ?
C20 C21 C22 117.07(15) . . ?
C27 C21 C20 119.69(17) . . ?
C27 C21 C22 123.13(18) . . ?
C21 C22 C17 108.96(14) . . ?
C21 C22 C23 107.95(15) . . ?
C21 C22 C24 109.13(14) . . ?
C23 C22 C17 111.70(14) . . ?
C23 C22 C24 109.38(15) . . ?
C24 C22 C17 109.67(14) . . ?
C22 C23 H23A 109.5 . . ?
C22 C23 H23B 109.5 . . ?
C22 C23 H23C 109.5 . . ?
H23A C23 H23B 109.5 . . ?
H23A C23 H23C 109.5 . . ?
H23B C23 H23C 109.5 . . ?
C22 C24 H24A 108.9 . . ?
C22 C24 H24B 108.9 . . ?
H24A C24 H24B 107.8 . . ?
C25 C24 C22 113.20(16) . . ?
C25 C24 H24A 108.9 . . ?
C25 C24 H24B 108.9 . . ?
C24 C25 H25A 109.3 . . ?
C24 C25 H25B 109.3 . . ?
H25A C25 H25B 108.0 . . ?
C26 C25 C24 111.61(16) . . ?
C26 C25 H25A 109.3 . . ?
C26 C25 H25B 109.3 . . ?
O3 C26 C25 122.1(2) . . ?
O3 C26 C27 121.74(19) . . ?
C27 C26 C25 116.08(15) . . ?
C21 C27 C26 123.91(18) . . ?
C21 C27 H27 118.0 . . ?
C26 C27 H27 118.0 . . ?

loop_
_geom_bond_atom_site_label_1
_geom_bond_atom_site_label_2
_geom_bond_distance
_geom_bond_site_symmetry_2
_geom_bond_publ_flag
O1 C1 1.430(3) . ?
O1 C2 1.360(2) . ?
O2 C8 1.218(2) . ?
O3 C26 1.222(2) . ?
C1 H1A 0.9600 . ?
C1 H1B 0.9600 . ?
C1 H1C 0.9600 . ?
C2 C3 1.395(3) . ?
C2 C7 1.390(2) . ?
C3 H3 0.9300 . ?
C3 C4 1.376(3) . ?
C4 H4 0.9300 . ?
C4 C5 1.407(2) . ?
C5 C6 1.386(3) . ?
C5 C8 1.493(3) . ?
C6 H6 0.9300 . ?
C6 C7 1.392(3) . ?
C7 H7 0.9300 . ?
C8 C9 1.527(2) . ?
C9 H9 0.9800 . ?
C9 C10 1.551(3) . ?
C9 C13 1.564(2) . ?
C10 H10A 0.9700 . ?
C10 H10B 0.9700 . ?
C10 C11 1.540(3) . ?
C11 H11A 0.9700 . ?
C11 H11B 0.9700 . ?
C11 C12 1.529(3) . ?
C12 H12 0.9800 . ?
C12 C13 1.546(2) . ?
C12 C18 1.523(2) . ?
C13 C14 1.538(2) . ?
C13 C15 1.535(3) . ?
C14 H14A 0.9600 . ?
C14 H14B 0.9600 . ?
C14 H14C 0.9600 . ?
C15 H15A 0.9700 . ?
C15 H15B 0.9700 . ?
C15 C16 1.542(2) . ?
C16 H16A 0.9700 . ?
C16 H16B 0.9700 . ?
C16 C17 1.543(2) . ?
C17 H17 0.9800 . ?
C17 C18 1.544(2) . ?
C17 C22 1.568(2) . ?
C18 H18 0.9800 . ?
C18 C19 1.528(2) . ?
C19 H19A 0.9700 . ?
C19 H19B 0.9700 . ?
C19 C20 1.528(3) . ?
C20 H20A 0.9700 . ?
C20 H20B 0.9700 . ?
C20 C21 1.507(3) . ?
C21 C22 1.525(2) . ?
C21 C27 1.339(2) . ?
C22 C23 1.547(2) . ?
C22 C24 1.546(3) . ?
C23 H23A 0.9600 . ?
C23 H23B 0.9600 . ?
C23 H23C 0.9600 . ?
C24 H24A 0.9700 . ?
C24 H24B 0.9700 . ?
C24 C25 1.529(2) . ?
C25 H25A 0.9700 . ?
C25 H25B 0.9700 . ?
C25 C26 1.498(3) . ?
C26 C27 1.464(3) . ?
C27 H27 0.9300 . ?

loop_
_geom_torsion_atom_site_label_1
_geom_torsion_atom_site_label_2
_geom_torsion_atom_site_label_3
_geom_torsion_atom_site_label_4
_geom_torsion
_geom_torsion_site_symmetry_1
_geom_torsion_site_symmetry_2
_geom_torsion_site_symmetry_3
_geom_torsion_site_symmetry_4
_geom_torsion_publ_flag
O1 C2 C3 C4 -178.58(17) . . . . ?
O1 C2 C7 C6 177.87(18) . . . . ?
O2 C8 C9 C10 -37.0(3) . . . . ?
O2 C8 C9 C13 81.2(2) . . . . ?
O3 C26 C27 C21 -178.7(2) . . . . ?
C1 O1 C2 C3 -177.87(18) . . . . ?
C1 O1 C2 C7 2.9(3) . . . . ?
C2 C3 C4 C5 0.2(3) . . . . ?
C3 C2 C7 C6 -1.3(3) . . . . ?
C3 C4 C5 C6 -0.4(3) . . . . ?
C3 C4 C5 C8 179.64(17) . . . . ?
C4 C5 C6 C7 -0.2(3) . . . . ?
C4 C5 C8 O2 13.9(3) . . . . ?
C4 C5 C8 C9 -163.77(18) . . . . ?
C5 C6 C7 C2 1.1(3) . . . . ?
C5 C8 C9 C10 140.66(18) . . . . ?
C5 C8 C9 C13 -101.2(2) . . . . ?
C6 C5 C8 O2 -166.1(2) . . . . ?
C6 C5 C8 C9 16.3(3) . . . . ?
C7 C2 C3 C4 0.7(3) . . . . ?
C8 C5 C6 C7 179.69(18) . . . . ?
C8 C9 C10 C11 148.12(16) . . . . ?
C8 C9 C13 C12 -163.33(16) . . . . ?
C8 C9 C13 C14 -45.0(2) . . . . ?
C8 C9 C13 C15 81.6(2) . . . . ?
C9 C10 C11 C12 6.8(2) . . . . ?
C9 C13 C15 C16 167.54(15) . . . . ?
C10 C9 C13 C12 -41.31(17) . . . . ?
C10 C9 C13 C14 77.03(18) . . . . ?
C10 C9 C13 C15 -156.37(16) . . . . ?
C10 C11 C12 C13 -33.64(19) . . . . ?
C10 C11 C12 C18 -161.24(16) . . . . ?
C11 C12 C13 C9 46.58(17) . . . . ?
C11 C12 C13 C14 -69.71(19) . . . . ?
C11 C12 C13 C15 168.69(15) . . . . ?
C11 C12 C18 C17 179.83(15) . . . . ?
C11 C12 C18 C19 -58.6(2) . . . . ?
C12 C13 C15 C16 57.21(19) . . . . ?
C12 C18 C19 C20 -179.61(15) . . . . ?
C13 C9 C10 C11 22.0(2) . . . . ?
C13 C12 C18 C17 57.01(19) . . . . ?
C13 C12 C18 C19 178.55(15) . . . . ?
C13 C15 C16 C17 -54.0(2) . . . . ?
C14 C13 C15 C16 -65.95(18) . . . . ?
C15 C16 C17 C18 49.3(2) . . . . ?
C15 C16 C17 C22 177.90(15) . . . . ?
C16 C17 C18 C12 -48.97(19) . . . . ?
C16 C17 C18 C19 -171.44(15) . . . . ?
C16 C17 C22 C21 178.89(14) . . . . ?
C16 C17 C22 C23 -61.9(2) . . . . ?
C16 C17 C22 C24 59.50(19) . . . . ?
C17 C18 C19 C20 -58.0(2) . . . . ?
C17 C22 C24 C25 166.09(15) . . . . ?
C18 C12 C13 C9 176.58(14) . . . . ?
C18 C12 C13 C14 60.3(2) . . . . ?
C18 C12 C13 C15 -61.30(19) . . . . ?
C18 C17 C22 C21 -52.45(18) . . . . ?
C18 C17 C22 C23 66.72(19) . . . . ?
C18 C17 C22 C24 -171.84(14) . . . . ?
C18 C19 C20 C21 52.1(2) . . . . ?
C19 C20 C21 C22 -48.4(2) . . . . ?
C19 C20 C21 C27 135.36(18) . . . . ?
C20 C21 C22 C17 47.4(2) . . . . ?
C20 C21 C22 C23 -74.06(19) . . . . ?
C20 C21 C22 C24 167.14(16) . . . . ?
C20 C21 C27 C26 169.87(18) . . . . ?
C21 C22 C24 C25 46.8(2) . . . . ?
C22 C17 C18 C12 -178.16(14) . . . . ?
C22 C17 C18 C19 59.37(19) . . . . ?
C22 C21 C27 C26 -6.2(3) . . . . ?
C22 C24 C25 C26 -55.5(2) . . . . ?
C23 C22 C24 C25 -71.10(19) . . . . ?
C24 C25 C26 O3 -151.1(2) . . . . ?
C24 C25 C26 C27 31.7(2) . . . . ?
C25 C26 C27 C21 -1.6(3) . . . . ?
C27 C21 C22 C17 -136.44(18) . . . . ?
C27 C21 C22 C23 102.1(2) . . . . ?
C27 C21 C22 C24 -16.7(2) . . . . ?
